data_4321198
loop_
_publ_author_name
'Lo\"ic Le Clainche'
'Michel Giorgi'
'Olivia Reinaud'

_publ_section_title
;
 Novel Biomimetic Calix[6]arene-Based Copper(II) Complexes
;
_journal_name_full 'Inorganic Chemistry'
_journal_page_first 3436
_journal_page_last 3437
_journal_paper_doi 10.1021/ic000072r
_journal_volume 39
_journal_year 2000
_chemical_compound_source 'Local laboratory'
_chemical_formula_sum 'C92 H128 Cl2 Cu N8 O17'
_chemical_formula_weight 1752.53
_space_group_IT_number 14
_symmetry_cell_setting monoclinic
_symmetry_space_group_name_Hall '-P 2ybc'
_symmetry_space_group_name_H-M 'P 1 21/c 1'
_atom_type_scat_source 'D.Waasmaier&A.Kirfel,Acta Cryst.1995,A51, 416-431'
_cell_angle_alpha 90.0
_cell_angle_beta 94.020(1)
_cell_angle_gamma 90.0
_cell_formula_units_Z 4
_cell_length_a 22.4668(4)
_cell_length_b 16.3840(4)
_cell_length_c 26.6089(5)
_cell_measurement_reflns_used 46798
_cell_measurement_temperature 298
_cell_measurement_theta_max 25
_cell_measurement_theta_min 1
_cell_volume 9770.5(3)
_computing_data_collection KappaCCD
_computing_data_reduction maXus
_computing_molecular_graphics maXus
_computing_publication_material maXus
_computing_structure_refinement maXus
_computing_structure_solution maXus
_diffrn_measurement_device KappaCCD
_diffrn_radiation_type xray
_diffrn_radiation_wavelength 0.71073
_diffrn_reflns_limit_h_max 28
_diffrn_reflns_limit_h_min 0
_diffrn_reflns_limit_k_max 20
_diffrn_reflns_limit_k_min 0
_diffrn_reflns_limit_l_max 33
_diffrn_reflns_limit_l_min -33
_diffrn_reflns_number 19525
_diffrn_reflns_theta_max 25.41
_exptl_absorpt_coefficient_mu 3.39
_exptl_absorpt_correction_type none
_exptl_crystal_colour green
_exptl_crystal_density_diffrn 1.49
_exptl_crystal_density_meas 1.25
_exptl_crystal_description prism
_exptl_crystal_size_max 0.4
_exptl_crystal_size_mid 0.3
_exptl_crystal_size_min 0.2
_refine_diff_density_max 0.99
_refine_diff_density_min -0.74
_refine_ls_extinction_method None
_refine_ls_goodness_of_fit_obs 3.927
_refine_ls_hydrogen_treatment noref
_refine_ls_number_parameters 1093
_refine_ls_number_reflns 13976
_refine_ls_R_factor_obs 0.075
_refine_ls_shift/esd_max 0.0718
_refine_ls_shift/esd_mean 0.0039
_refine_ls_structure_factor_coef F
_refine_ls_weighting_scheme 'Count statistics'
_refine_ls_wR_factor_obs 0.118
_reflns_number_observed 13976
_reflns_number_total 18827
_reflns_observed_criterion refl_observed_if_I_>_3.00_sigma(I)
_cod_data_source_file ic000072r.cif
_cod_data_source_block ll307
_cod_original_cell_volume 9770.5(6)
_cod_original_sg_symbol_H-M 'P 21/c '
_cod_original_formula_sum 'C92 H128 Cu1 Cl2 O17 N8'
_cod_database_code 4321198

loop_
_symmetry_equiv_pos_as_xyz
+X,+Y,+Z
-X,-Y,-Z
-X,+Y+0.5,-Z+0.5
+X,-Y+0.5,+Z+0.5

loop_
_atom_site_aniso_label
_atom_site_aniso_U_11
_atom_site_aniso_U_22
_atom_site_aniso_U_33
_atom_site_aniso_U_12
_atom_site_aniso_U_13
_atom_site_aniso_U_23
Cu1 0.0246(2) 0.0532(2) 0.0350(2) 0.0054(2) 0.0013(1) -.0021(2)
Cl1 0.0833(7) 0.0929(8) 0.0700(7) 0.0486(6) -.0070(6) 0.0000(6)
Cl2 0.0772(6) 0.0837(7) 0.0433(5) 0.0266(5) 0.0073(5) 0.0026(5)
O1 0.217(4) 0.084(2) 0.086(2) 0.047(2) -.020(2) 0.011(2)
O2 0.071(2) 0.165(3) 0.124(3) -.003(2) 0.013(2) 0.034(2)
O3 0.189(4) 0.073(2) 0.096(2) -.002(2) 0.062(2) -.020(2)
O4 0.075(2) 0.155(3) 0.070(2) 0.029(2) 0.014(2) -.016(2)
O5 0.137(3) 0.296(6) 0.137(3) 0.165(4) -.034(3) -.025(4)
O6 0.212(5) 0.230(5) 0.186(4) 0.175(4) 0.112(4) 0.126(4)
O7 0.263(8) 0.252(7) 0.224(7) -.013(5) -.123(6) -.072(6)
O8 0.221(6) 0.211(5) 0.212(6) 0.086(4) 0.109(5) 0.096(4)
O9 0.032(1) 0.073(1) 0.046(1) 0.009(1) -.0006(9) -.004(1)
O10 0.065(2) 0.080(2) 0.075(2) 0.009(1) 0.020(1) -.006(1)
O11 0.137(3) 0.129(3) 0.130(3) -.025(2) 0.009(3) -.015(3)
O12 0.031(1) 0.046(1) 0.038(1) 0.0124(8) 0.0000(8) -.0002(9)
O13 0.0278(9) 0.047(1) 0.041(1) 0.0037(8) 0.0087(9) 0.0083(9)
O14 0.0250(9) 0.050(1) 0.037(1) -.0071(8) 0.0061(8) -.0003(9)
O15 0.0298(9) 0.027(1) 0.051(1) 0.0048(8) -.0010(9) -.0036(8)
O16 0.0274(9) 0.040(1) 0.049(1) 0.0010(8) 0.0039(9) 0.0021(9)
O17 0.0284(9) 0.045(1) 0.035(1) 0.0073(8) -.0035(8) -.0067(9)
N1 0.154(6) 0.171(6) 0.231(8) 0.030(5) 0.017(6) -.022(5)
N2 0.030(1) 0.044(1) 0.038(1) 0.006(1) -.001(1) -.002(1)
N3 0.034(1) 0.060(2) 0.033(1) 0.005(1) 0.001(1) 0.000(1)
N4 0.029(1) 0.058(2) 0.039(1) -.002(1) 0.003(1) 0.001(1)
N5 0.035(1) 0.054(2) 0.059(2) -.008(1) -.005(1) 0.017(1)
N6 0.024(1) 0.045(1) 0.036(1) 0.010(1) 0.002(1) 0.000(1)
N7 0.028(1) 0.049(1) 0.037(1) 0.010(1) 0.003(1) -.003(1)
N8 0.036(1) 0.051(2) 0.035(1) 0.004(1) 0.000(1) -.001(1)
C1 0.032(1) 0.024(1) 0.038(2) 0.005(1) 0.003(1) -.003(1)
C2 0.032(1) 0.025(1) 0.040(2) 0.006(1) 0.002(1) -.002(1)
C3 0.044(2) 0.024(1) 0.038(2) 0.003(1) 0.005(1) -.004(1)
C4 0.040(2) 0.031(2) 0.042(2) -.002(1) 0.014(1) -.004(1)
C5 0.034(1) 0.026(1) 0.054(2) 0.001(1) 0.007(1) -.002(1)
C6 0.030(1) 0.028(1) 0.046(2) 0.004(1) 0.002(1) 0.002(1)
C7 0.050(2) 0.034(2) 0.035(2) 0.005(1) 0.005(1) -.001(1)
C8 0.042(2) 0.032(2) 0.030(1) 0.004(1) 0.004(1) 0.002(1)
C9 0.031(1) 0.037(2) 0.036(2) 0.003(1) 0.004(1) 0.004(1)
C10 0.030(1) 0.037(2) 0.036(2) 0.000(1) 0.003(1) -.002(1)
C11 0.036(1) 0.039(2) 0.038(2) 0.002(1) 0.007(1) -.009(1)
C12 0.038(1) 0.039(2) 0.037(2) -.004(1) 0.007(1) -.001(1)
C13 0.054(2) 0.031(2) 0.041(2) -.003(1) 0.003(1) -.002(1)
C14 0.034(1) 0.035(2) 0.044(2) -.002(1) 0.003(1) -.005(1)
C15 0.030(1) 0.034(2) 0.030(1) -.002(1) 0.007(1) -.006(1)
C16 0.026(1) 0.044(2) 0.027(1) -.004(1) 0.005(1) -.007(1)
C17 0.035(1) 0.034(2) 0.032(1) -.003(1) 0.007(1) -.006(1)
C18 0.036(2) 0.038(2) 0.039(2) 0.003(1) 0.007(1) -.007(1)
C19 0.032(1) 0.039(2) 0.041(2) -.002(1) 0.008(1) -.011(1)
C20 0.030(1) 0.033(2) 0.041(2) -.004(1) 0.008(1) -.007(1)
C21 0.043(2) 0.037(2) 0.036(2) -.004(1) 0.006(1) -.006(1)
C22 0.029(1) 0.027(1) 0.042(2) -.006(1) 0.003(1) -.006(1)
C23 0.027(1) 0.023(1) 0.041(2) -.004(1) 0.000(1) -.002(1)
C24 0.032(1) 0.027(1) 0.040(2) -.003(1) -.001(1) -.002(1)
C25 0.045(2) 0.031(2) 0.046(2) -.002(1) -.007(1) 0.001(1)
C26 0.039(2) 0.030(2) 0.061(2) 0.005(1) -.002(2) -.009(1)
C27 0.039(2) 0.032(2) 0.048(2) -.001(1) 0.006(1) -.012(1)
C28 0.038(1) 0.035(2) 0.038(2) -.005(1) 0.002(1) -.001(1)
C29 0.032(1) 0.026(1) 0.032(1) 0.003(1) -.002(1) 0.003(1)
C30 0.027(1) 0.034(1) 0.034(1) 0.004(1) -.001(1) 0.005(1)
C31 0.032(1) 0.026(1) 0.033(1) 0.008(1) 0.002(1) 0.003(1)
C32 0.030(1) 0.028(1) 0.042(2) 0.002(1) -.004(1) -.001(1)
C33 0.028(1) 0.028(1) 0.042(2) 0.005(1) 0.001(1) 0.002(1)
C34 0.034(1) 0.028(1) 0.034(1) 0.004(1) 0.002(1) -.003(1)
C35 0.034(1) 0.035(2) 0.033(1) 0.002(1) -.003(1) 0.002(1)
C36 0.024(1) 0.035(2) 0.031(1) 0.007(1) 0.006(1) -.004(1)
C37 0.022(1) 0.041(2) 0.031(1) 0.009(1) 0.004(1) -.003(1)
C38 0.026(1) 0.045(2) 0.033(2) 0.010(1) 0.005(1) 0.002(1)
C39 0.035(1) 0.035(2) 0.043(2) 0.005(1) 0.007(1) 0.004(1)
C40 0.029(1) 0.040(2) 0.036(2) 0.003(1) 0.005(1) -.002(1)
C41 0.027(1) 0.038(2) 0.034(1) 0.007(1) 0.001(1) 0.000(1)
C42 0.034(1) 0.045(2) 0.037(2) 0.010(1) 0.003(1) 0.006(1)
C43 0.060(2) 0.058(2) 0.059(2) 0.032(2) 0.003(2) 0.000(2)
C44 0.030(1) 0.048(2) 0.038(2) 0.006(1) 0.005(1) 0.000(1)
C45 0.027(1) 0.043(2) 0.035(2) 0.007(1) 0.004(1) -.004(1)
C46 0.035(2) 0.050(2) 0.045(2) 0.000(1) -.002(1) -.006(1)
C47 0.032(1) 0.065(2) 0.045(2) 0.001(1) -.003(1) -.014(2)
C48 0.047(2) 0.097(3) 0.041(2) 0.002(2) 0.009(2) 0.009(2)
C49 0.036(2) 0.072(2) 0.042(2) -.019(1) 0.001(1) -.002(2)
C50 0.033(1) 0.039(2) 0.042(2) 0.005(1) -.003(1) 0.003(1)
C51 0.029(1) 0.044(2) 0.039(2) -.001(1) -.001(1) 0.004(1)
C52 0.034(2) 0.091(3) 0.041(2) 0.002(2) 0.012(1) 0.003(2)
C53 0.039(2) 0.074(3) 0.065(2) -.007(2) 0.010(2) 0.028(2)
C54 0.060(2) 0.047(2) 0.108(3) -.015(2) -.009(2) 0.020(2)
C55 0.042(2) 0.051(2) 0.041(2) -.006(1) 0.007(1) -.003(1)
C56 0.029(1) 0.045(2) 0.039(2) 0.004(1) -.007(1) 0.002(1)
C57 0.024(1) 0.039(2) 0.038(2) 0.004(1) 0.002(1) 0.000(1)
C58 0.030(1) 0.049(2) 0.046(2) 0.014(1) 0.004(1) 0.003(1)
C59 0.035(1) 0.048(2) 0.050(2) 0.015(1) 0.009(1) 0.000(2)
C60 0.043(2) 0.072(2) 0.039(2) 0.013(2) 0.001(1) -.006(2)
C61 0.032(1) 0.038(2) 0.061(2) 0.000(1) 0.008(1) -.002(1)
C62 0.058(3) 0.070(3) 0.238(7) 0.020(2) 0.010(3) 0.045(4)
C64 0.041(3) 0.072(4) 0.135(6) 0.000(3) -.036(3) -.047(4)
C66 0.030(3) 0.140(6) 0.092(4) 0.003(3) 0.024(3) 0.017(4)
C68 0.058(2) 0.050(2) 0.047(2) -.014(2) 0.015(2) -.003(1)
C69 0.073(3) 0.101(3) 0.118(4) -.007(2) 0.051(3) 0.013(3)
C70 0.113(4) 0.146(4) 0.051(2) -.065(3) 0.031(2) 0.001(2)
C71 0.096(3) 0.073(3) 0.094(3) -.022(2) 0.043(3) -.002(2)
C72 0.027(1) 0.046(2) 0.064(2) -.002(1) 0.004(1) -.004(2)
C73 0.032(2) 0.075(2) 0.085(3) 0.002(2) 0.002(2) -.005(2)
C74 0.040(2) 0.080(3) 0.115(3) -.005(2) -.012(2) -.023(2)
C75 0.034(2) 0.090(3) 0.089(3) 0.002(2) 0.022(2) 0.009(2)
C76 0.057(2) 0.037(2) 0.093(3) 0.015(2) -.010(2) -.009(2)
C77 0.077(3) 0.050(2) 0.118(4) 0.028(2) -.004(2) -.022(2)
C78 0.132(4) 0.046(2) 0.148(5) 0.034(3) 0.038(4) 0.015(3)
C79 0.088(3) 0.091(3) 0.151(5) 0.054(3) -.052(3) -.044(3)
C80 0.029(1) 0.036(2) 0.055(2) 0.006(1) 0.004(1) -.003(1)
C81 0.030(2) 0.053(2) 0.081(2) -.001(1) 0.003(2) -.010(2)
C82 0.040(2) 0.068(2) 0.062(2) 0.000(2) 0.015(2) -.002(2)
C83 0.035(2) 0.048(2) 0.092(3) 0.013(1) 0.007(2) 0.000(2)
C88 0.110(5) 0.116(5) 0.197(8) 0.007(4) -.018(5) -.013(4)
C89 0.137(7) 0.29(1) 0.29(1) -.095(7) 0.086(7) -.15(1)
C90 0.033(2) 0.045(2) 0.054(2) 0.003(1) 0.003(1) -.009(1)
C91 0.030(2) 0.090(3) 0.146(4) 0.003(2) 0.018(2) -.025(3)
C92 0.200(8) 0.149(6) 0.168(7) -.021(5) -.014(6) -.061(6)
C93 0.145(6) 0.137(5) 0.148(6) -.026(4) 0.013(5) -.041(5)
C94 0.179(7) 0.196(8) 0.131(6) -.102(6) 0.009(5) 0.041(5)
C95 0.27(1) 0.206(8) 0.167(7) -.120(8) 0.107(7) -.107(7)
C85 0.054(2) 0.075(2) 0.064(2) -.024(2) -.005(2) 0.005(2)
C84 0.042(2) 0.038(2) 0.047(2) -.004(1) -.001(1) 0.001(1)
C87 0.072(2) 0.052(2) 0.059(2) 0.001(2) -.002(2) -.016(2)
C86 0.059(2) 0.056(2) 0.052(2) -.013(2) -.012(2) -.002(2)

loop_
_atom_site_label
_atom_site_fract_x
_atom_site_fract_y
_atom_site_fract_z
_atom_site_U_iso_or_equiv
_atom_site_occupancy
_atom_site_thermal_displace_type
Cu1 0.40950(1) 0.17370(2) 0.13730(1) 0.0377(2) 1.00 Uij
Cl1 0.51980(5) -0.03380(7) 0.22830(4) 0.0825(7) 1.00 Uij
Cl2 0.49930(4) 0.26730(6) -0.05940(3) 0.0681(6) 1.00 Uij
O1 0.5107(2) 0.2034(2) -0.0243(1) 0.130(3) 1.00 Uij
O2 0.4380(1) 0.2595(2) -0.0774(1) 0.120(2) 1.00 Uij
O3 0.5054(2) 0.3437(2) -0.0349(1) 0.118(2) 1.00 Uij
O4 0.5371(1) 0.2680(2) -0.1002(1) 0.100(2) 1.00 Uij
O5 0.5758(2) -0.0481(4) 0.2362(2) 0.191(4) 1.00 Uij
O6 0.4957(2) 0.0349(3) 0.2114(2) 0.207(5) 1.00 Uij
O7 0.5065(3) -0.0895(5) 0.1901(3) 0.250(6) 1.00 Uij
O8 0.4970(3) -0.0574(3) 0.2726(2) 0.212(5) 1.00 Uij
O9 0.49910(8) 0.1702(1) 0.14540(8) 0.051(1) 1.00 Uij
O10 0.5706(1) 0.1797(2) 0.0683(1) 0.073(2) 1.00 Uij
O11 0.6499(2) 0.3200(3) 0.0755(2) 0.132(3) 1.00 Uij
O12 0.32950(8) -0.0677(1) 0.13890(7) 0.039(1) 1.00 Uij
O13 0.29500(7) 0.0721(1) 0.23460(7) 0.039(1) 1.00 Uij
O14 0.31990(7) 0.3159(1) 0.28560(7) 0.0374(9) 1.00 Uij
O15 0.28770(7) 0.3752(1) 0.15070(7) 0.0359(9) 1.00 Uij
O16 0.30320(7) 0.3347(1) -0.01600(7) 0.039(1) 1.00 Uij
O17 0.28700(7) 0.1493(1) 0.01910(7) 0.0364(9) 1.00 Uij
N1 0.2877(4) -0.1929(4) -0.2448(3) 0.186(6) 1.00 Uij
N2 0.41330(9) 0.1786(1) 0.21260(8) 0.037(1) 1.00 Uij
N3 0.4200(1) 0.1409(2) 0.29170(9) 0.042(1) 1.00 Uij
N4 0.4124(1) 0.3006(2) 0.11230(9) 0.042(1) 1.00 Uij
N5 0.4134(1) 0.4354(2) 0.1068(1) 0.050(1) 1.00 Uij
N6 0.41290(9) 0.1007(1) 0.07620(8) 0.035(1) 1.00 Uij
N7 0.40770(9) 0.0434(1) 0.00140(8) 0.038(1) 1.00 Uij
N8 0.3209(1) 0.1721(1) 0.13460(8) 0.041(1) 1.00 Uij
C1 0.2428(1) -0.0365(2) 0.0853(1) 0.032(1) 1.00 Uij
C2 0.2676(1) -0.0604(2) 0.1322(1) 0.032(1) 1.00 Uij
C3 0.2332(1) -0.0707(2) 0.1728(1) 0.035(1) 1.00 Uij
C4 0.1717(1) -0.0568(2) 0.1655(1) 0.038(1) 1.00 Uij
C5 0.1447(1) -0.0339(2) 0.1194(1) 0.038(1) 1.00 Uij
C6 0.1813(1) -0.0235(2) 0.0797(1) 0.034(1) 1.00 Uij
C7 0.2608(1) -0.0981(2) 0.2238(1) 0.040(1) 1.00 Uij
C8 0.2440(1) -0.0447(2) 0.2668(1) 0.035(1) 1.00 Uij
C9 0.2632(1) 0.0353(2) 0.2713(1) 0.035(1) 1.00 Uij
C10 0.2469(1) 0.0843(2) 0.3113(1) 0.034(1) 1.00 Uij
C11 0.2091(1) 0.0515(2) 0.3454(1) 0.037(1) 1.00 Uij
C12 0.1872(1) -0.0276(2) 0.3416(1) 0.038(1) 1.00 Uij
C13 0.2065(1) -0.0747(2) 0.3021(1) 0.042(2) 1.00 Uij
C14 0.2700(1) 0.1702(2) 0.3170(1) 0.038(1) 1.00 Uij
C15 0.2314(1) 0.2357(2) 0.29200(9) 0.031(1) 1.00 Uij
C16 0.2586(1) 0.3089(2) 0.27870(9) 0.032(1) 1.00 Uij
C17 0.2251(1) 0.3726(2) 0.2563(1) 0.034(1) 1.00 Uij
C18 0.1639(1) 0.3626(2) 0.2483(1) 0.038(1) 1.00 Uij
C19 0.1346(1) 0.2915(2) 0.2620(1) 0.037(1) 1.00 Uij
C20 0.1701(1) 0.2290(2) 0.2836(1) 0.035(1) 1.00 Uij
C21 0.2557(1) 0.4517(2) 0.2440(1) 0.039(1) 1.00 Uij
C22 0.2384(1) 0.4852(2) 0.1926(1) 0.033(1) 1.00 Uij
C23 0.2567(1) 0.4488(2) 0.1484(1) 0.030(1) 1.00 Uij
C24 0.2412(1) 0.4825(2) 0.1015(1) 0.033(1) 1.00 Uij
C25 0.2061(1) 0.5528(2) 0.0989(1) 0.041(2) 1.00 Uij
C26 0.1872(1) 0.5908(2) 0.1412(1) 0.044(2) 1.00 Uij
C27 0.2041(1) 0.5554(2) 0.1874(1) 0.040(2) 1.00 Uij
C28 0.2620(1) 0.4456(2) 0.0543(1) 0.037(1) 1.00 Uij
C29 0.2204(1) 0.3846(2) 0.02750(9) 0.030(1) 1.00 Uij
C30 0.2429(1) 0.3327(2) -0.0084(1) 0.032(1) 1.00 Uij
C31 0.2069(1) 0.2740(2) -0.0333(1) 0.031(1) 1.00 Uij
C32 0.1469(1) 0.2695(2) -0.0226(1) 0.033(1) 1.00 Uij
C33 0.1224(1) 0.3203(2) 0.0123(1) 0.033(1) 1.00 Uij
C34 0.1607(1) 0.3770(2) 0.0367(1) 0.032(1) 1.00 Uij
C35 0.2318(1) 0.2174(2) -0.0715(1) 0.034(1) 1.00 Uij
C36 0.2288(1) 0.1279(2) -0.05930(9) 0.030(1) 1.00 Uij
C37 0.2579(1) 0.0961(2) -0.0154(1) 0.031(1) 1.00 Uij
C38 0.2549(1) 0.0135(2) -0.0044(1) 0.035(1) 1.00 Uij
C39 0.2235(1) -0.0371(2) -0.0385(1) 0.037(1) 1.00 Uij
C40 0.1934(1) -0.0090(2) -0.0825(1) 0.035(1) 1.00 Uij
C41 0.1972(1) 0.0741(2) -0.0919(1) 0.033(1) 1.00 Uij
C42 0.2842(1) -0.0221(2) 0.0440(1) 0.039(1) 1.00 Uij
C43 0.3520(2) -0.1474(2) 0.1295(1) 0.059(2) 1.00 Uij
C44 0.3580(1) 0.0514(2) 0.2321(1) 0.039(1) 1.00 Uij
C45 0.3963(1) 0.1227(2) 0.2447(1) 0.035(1) 1.00 Uij
C46 0.4489(1) 0.2337(2) 0.2402(1) 0.044(2) 1.00 Uij
C47 0.4529(1) 0.2106(2) 0.2891(1) 0.048(2) 1.00 Uij
C48 0.4175(2) 0.0893(2) 0.3366(1) 0.062(2) 1.00 Uij
C49 0.3403(1) 0.3482(2) 0.3335(1) 0.050(2) 1.00 Uij
C50 0.3492(1) 0.3764(2) 0.1708(1) 0.038(1) 1.00 Uij
C51 0.3911(1) 0.3700(2) 0.1304(1) 0.038(2) 1.00 Uij
C52 0.4485(1) 0.3258(3) 0.0747(1) 0.055(2) 1.00 Uij
C53 0.4490(1) 0.4060(3) 0.0714(1) 0.059(2) 1.00 Uij
C54 0.4042(2) 0.5214(2) 0.1179(2) 0.072(2) 1.00 Uij
C55 0.3238(1) 0.3997(2) -0.0460(1) 0.045(2) 1.00 Uij
C56 0.3475(1) 0.1710(2) 0.0099(1) 0.038(1) 1.00 Uij
C57 0.3907(1) 0.1078(2) 0.0290(1) 0.034(1) 1.00 Uij
C58 0.4445(1) 0.0281(2) 0.0788(1) 0.042(2) 1.00 Uij
C59 0.4409(1) -0.0070(2) 0.0330(1) 0.044(2) 1.00 Uij
C60 0.3958(1) 0.0313(2) -0.0532(1) 0.051(2) 1.00 Uij
C61 0.0777(1) -0.0184(2) 0.1116(1) 0.043(2) 1.00 Uij
C62 0.0669(2) 0.0674(3) 0.0938(3) 0.122(3) 1.00 Uij
C63 0.0576(7) 0.007(1) 0.0498(6) 0.087(4) 0.30 Uiso
C64 0.0503(2) -0.0826(4) 0.0766(3) 0.084(4) 0.70 Uij
C65 0.0432(7) -0.1019(9) 0.1166(7) 0.083(4) 0.30 Uiso
C66 0.0479(2) -0.0255(4) 0.1641(2) 0.087(4) 0.70 Uij
C67 0.0566(6) 0.0458(9) 0.1446(5) 0.068(3) 0.30 Uiso
C68 0.1432(1) -0.0589(2) 0.3787(1) 0.051(2) 1.00 Uij
C69 0.0835(2) -0.0122(3) 0.3684(2) 0.096(3) 1.00 Uij
C70 0.1630(2) -0.0385(3) 0.4317(2) 0.103(3) 1.00 Uij
C71 0.1272(2) -0.1467(3) 0.3720(2) 0.087(3) 1.00 Uij
C72 0.0669(1) 0.2823(2) 0.2573(1) 0.046(2) 1.00 Uij
C73 0.0348(1) 0.3568(2) 0.2351(2) 0.064(2) 1.00 Uij
C74 0.0499(2) 0.2097(3) 0.2242(2) 0.079(2) 1.00 Uij
C75 0.0453(1) 0.2681(2) 0.3095(2) 0.071(2) 1.00 Uij
C76 0.1487(2) 0.6681(2) 0.1360(2) 0.063(2) 1.00 Uij
C77 0.1375(2) 0.7067(2) 0.1866(2) 0.082(2) 1.00 Uij
C78 0.1810(3) 0.7325(2) 0.1070(2) 0.108(3) 1.00 Uij
C79 0.0886(2) 0.6472(3) 0.1108(2) 0.112(3) 1.00 Uij
C80 0.0567(1) 0.3171(2) 0.0242(1) 0.040(1) 1.00 Uij
C81 0.0229(1) 0.2502(2) -0.0046(1) 0.055(2) 1.00 Uij
C82 0.0529(1) 0.3023(2) 0.0805(1) 0.056(2) 1.00 Uij
C83 0.0269(1) 0.3989(2) 0.0098(1) 0.058(2) 1.00 Uij
C88 0.3359(4) -0.1876(4) -0.2577(3) 0.142(5) 1.00 Uij
C89 0.3942(4) -0.1838(7) -0.2736(4) 0.239(9) 1.00 Uij
C90 0.2714(1) 0.1810(2) 0.1361(1) 0.044(2) 1.00 Uij
C91 0.2073(2) 0.1945(3) 0.1369(2) 0.088(2) 1.00 Uij
C92 0.6157(4) 0.3489(5) 0.1564(4) 0.173(7) 1.00 Uij
C93 0.6342(3) 0.3837(5) 0.1092(3) 0.144(5) 1.00 Uij
C94 0.6651(4) 0.3480(5) 0.0278(3) 0.169(7) 1.00 Uij
C95 0.6841(5) 0.2899(6) -0.0076(3) 0.212(8) 1.00 Uij
C85 0.1150(2) -0.1174(2) -0.0893(1) 0.065(2) 1.00 Uij
C84 0.1604(1) -0.0698(2) -0.1184(1) 0.042(2) 1.00 Uij
C87 0.2042(2) -0.1288(2) -0.1396(1) 0.061(2) 1.00 Uij
C86 0.1268(2) -0.0261(2) -0.1628(1) 0.056(2) 1.00 Uij
H4 0.14780 -0.06410 0.19350 0.05000 1.00 Uiso
H6 0.16380 -0.00720 0.04740 0.05000 1.00 Uiso
H7A 0.30330 -0.09740 0.22220 0.05000 1.00 Uiso
H7B 0.24780 -0.15290 0.22950 0.05000 1.00 Uiso
H11 0.19830 0.08560 0.37250 0.05000 1.00 Uiso
H13 0.19350 -0.13030 0.29860 0.05000 1.00 Uiso
H18 0.14140 0.40700 0.23310 0.05000 1.00 Uiso
H20 0.15190 0.17900 0.29320 0.05000 1.00 Uiso
H21A 0.29780 0.44140 0.24680 0.05000 1.00 Uiso
H21B 0.24620 0.49080 0.26890 0.05000 1.00 Uiso
H25 0.19520 0.57510 0.06630 0.05000 1.00 Uiso
H27 0.19230 0.57980 0.21780 0.05000 1.00 Uiso
H32 0.12220 0.22960 -0.04020 0.05000 1.00 Uiso
H34 0.14600 0.41350 0.06100 0.05000 1.00 Uiso
H35A 0.27260 0.23260 -0.07400 0.05000 1.00 Uiso
H35B 0.20970 0.22760 -0.10300 0.05000 1.00 Uiso
H39 0.22270 -0.09410 -0.03050 0.05000 1.00 Uiso
H41 0.17750 0.09660 -0.12180 0.05000 1.00 Uiso
H42A 0.30140 -0.07390 0.03680 0.05000 1.00 Uiso
H42B 0.31480 0.01410 0.05750 0.05000 1.00 Uiso
H43A 0.39460 -0.14730 0.13500 0.05000 1.00 Uiso
H43B 0.34090 -0.16290 0.09540 0.05000 1.00 Uiso
H43C 0.33550 -0.18560 0.15200 0.05000 1.00 Uiso
H44A 0.36450 0.03340 0.19870 0.05000 1.00 Uiso
H44B 0.36790 0.00820 0.25550 0.05000 1.00 Uiso
H48A 0.39140 0.04410 0.32850 0.05000 0.50 Uiso
H48B 0.40240 0.12030 0.36340 0.05000 0.50 Uiso
H48C 0.45660 0.06930 0.34690 0.05000 0.50 Uiso
H49A 0.38300 0.35120 0.33590 0.05000 1.00 Uiso
H49B 0.32750 0.31310 0.35940 0.05000 1.00 Uiso
H49C 0.32400 0.40170 0.33750 0.05000 1.00 Uiso
H50A 0.35550 0.33140 0.19350 0.05000 1.00 Uiso
H50B 0.35630 0.42660 0.18870 0.05000 1.00 Uiso
H54A 0.37810 0.52540 0.14470 0.05000 0.50 Uiso
H54B 0.38640 0.54840 0.08860 0.05000 0.50 Uiso
H54C 0.44160 0.54680 0.12790 0.05000 0.50 Uiso
H55A 0.36590 0.39470 -0.04860 0.05000 1.00 Uiso
H55B 0.31530 0.45100 -0.03070 0.05000 1.00 Uiso
H55C 0.30370 0.39710 -0.07890 0.05000 1.00 Uiso
H56A 0.35690 0.22170 0.02650 0.05000 1.00 Uiso
H56B 0.35000 0.17750 -0.02560 0.05000 1.00 Uiso
H60A 0.37160 0.07520 -0.06690 0.05000 0.50 Uiso
H60B 0.37530 -0.01940 -0.05910 0.05000 0.50 Uiso
H60C 0.43280 0.03020 -0.06900 0.05000 0.50 Uiso
H69A 0.09040 0.04530 0.37240 0.05000 1.00 Uiso
H69B 0.05560 -0.02990 0.39160 0.05000 1.00 Uiso
H69C 0.06770 -0.02310 0.33470 0.05000 1.00 Uiso
H70A 0.17250 0.01850 0.43450 0.05000 1.00 Uiso
H70B 0.19790 -0.07020 0.44110 0.05000 1.00 Uiso
H70C 0.13230 -0.05140 0.45350 0.05000 1.00 Uiso
H71A 0.11390 -0.15620 0.33750 0.05000 1.00 Uiso
H71B 0.09610 -0.16090 0.39310 0.05000 1.00 Uiso
H71C 0.16170 -0.17960 0.38070 0.05000 1.00 Uiso
H73A 0.04780 0.36620 0.20210 0.05000 1.00 Uiso
H73B 0.04390 0.40350 0.25590 0.05000 1.00 Uiso
H73C -0.00740 0.34760 0.23280 0.05000 1.00 Uiso
H74A 0.06350 0.21950 0.19150 0.05000 1.00 Uiso
H74B 0.00750 0.20280 0.22150 0.05000 1.00 Uiso
H74C 0.06840 0.16120 0.23810 0.05000 1.00 Uiso
H75A 0.05600 0.31410 0.33050 0.05000 1.00 Uiso
H75B 0.06380 0.21990 0.32380 0.05000 1.00 Uiso
H75C 0.00280 0.26140 0.30720 0.05000 1.00 Uiso
H77A 0.17490 0.72190 0.20350 0.05000 1.00 Uiso
H77B 0.11780 0.66800 0.20670 0.05000 1.00 Uiso
H77C 0.11300 0.75420 0.18140 0.05000 1.00 Uiso
H78A 0.21880 0.74320 0.12470 0.05000 1.00 Uiso
H78B 0.15820 0.78200 0.10430 0.05000 1.00 Uiso
H78C 0.18710 0.71230 0.07400 0.05000 1.00 Uiso
H79A 0.07040 0.60710 0.13100 0.05000 1.00 Uiso
H79B 0.09290 0.62540 0.07790 0.05000 1.00 Uiso
H79C 0.06400 0.69500 0.10820 0.05000 1.00 Uiso
H81A 0.04100 0.19870 0.00410 0.05000 1.00 Uiso
H81B 0.02380 0.25910 -0.04010 0.05000 1.00 Uiso
H81C -0.01760 0.25010 0.00440 0.05000 1.00 Uiso
H82A 0.07170 0.25130 0.08950 0.05000 1.00 Uiso
H82B 0.01190 0.30040 0.08800 0.05000 1.00 Uiso
H82C 0.07270 0.34560 0.09920 0.05000 1.00 Uiso
H83A 0.02940 0.40820 -0.02550 0.05000 1.00 Uiso
H83B 0.04670 0.44230 0.02850 0.05000 1.00 Uiso
H83C -0.01420 0.39710 0.01730 0.05000 1.00 Uiso
H92A 0.60370 0.38940 0.17960 0.05000 1.00 Uiso
H92B 0.64970 0.31990 0.17100 0.05000 1.00 Uiso
H92C 0.58360 0.31140 0.14900 0.05000 1.00 Uiso
H93A 0.66700 0.42070 0.11500 0.05000 1.00 Uiso
H93B 0.60090 0.41210 0.09300 0.05000 1.00 Uiso
H94A 0.62870 0.36660 0.01060 0.05000 1.00 Uiso
H94B 0.69270 0.39250 0.03160 0.05000 1.00 Uiso
H95A 0.69130 0.31320 -0.03960 0.05000 1.00 Uiso
H95B 0.65700 0.24500 -0.01240 0.05000 1.00 Uiso
H95C 0.72100 0.27100 0.00860 0.05000 1.00 Uiso
H85A 0.13540 -0.14490 -0.06140 0.05000 1.00 Uiso
H85B 0.09490 -0.15670 -0.11110 0.05000 1.00 Uiso
H85C 0.08640 -0.08010 -0.07720 0.05000 1.00 Uiso
H87A 0.22570 -0.15670 -0.11240 0.05000 1.00 Uiso
H87B 0.23170 -0.09930 -0.15870 0.05000 1.00 Uiso
H87C 0.18300 -0.16780 -0.16090 0.05000 1.00 Uiso
H86A 0.09880 0.01170 -0.15050 0.05000 1.00 Uiso
H86B 0.10600 -0.06560 -0.18400 0.05000 1.00 Uiso
H86C 0.15470 0.00280 -0.18170 0.05000 1.00 Uiso
H52 0.47010 0.28970 0.05430 0.05000 1.00 Uiso
H53 0.46950 0.43810 0.04800 0.05000 1.00 Uiso
H58 0.46500 0.00610 0.10850 0.05000 1.00 Uiso
H59 0.45840 -0.05790 0.02410 0.05000 1.00 Uiso
H47 0.47460 0.23750 0.31660 0.05000 1.00 Uiso
H46 0.46720 0.28110 0.22680 0.05000 1.00 Uiso
H14A 0.27460 0.18130 0.35360 0.05000 1.00 Uiso
H14B 0.31010 0.17700 0.30270 0.05000 1.00 Uiso
H28A 0.27200 0.48880 0.03250 0.05000 1.00 Uiso
H28B 0.30080 0.41890 0.06140 0.05000 1.00 Uiso
H9A 0.50980 0.11900 0.16510 0.05000 1.00 Uiso
H9B 0.52180 0.17660 0.11450 0.05000 1.00 Uiso
H60D 0.41470 -0.02480 -0.06030 0.05000 0.50 Uiso
H60E 0.34810 0.03100 -0.06510 0.05000 0.50 Uiso
H54D 0.41850 0.53890 0.15800 0.05000 0.50 Uiso
H54E 0.35930 0.53750 0.11460 0.05000 0.50 Uiso
H48D 0.44070 0.03070 0.32510 0.05000 0.50 Uiso
H48E 0.37710 0.08030 0.34020 0.05000 0.50 Uiso
H54F 0.42890 0.55520 0.09440 0.05000 0.50 Uiso
H60F 0.41750 0.07990 -0.07180 0.05000 0.50 Uiso
H10 0.55330 0.12030 0.07340 0.05000 1.00 Uiso

loop_
_geom_angle_atom_site_label_1
_geom_angle_atom_site_label_2
_geom_angle_atom_site_label_3
_geom_angle
_geom_angle_site_symmetry_1
_geom_angle_site_symmetry_2
_geom_angle_site_symmetry_3
_geom_angle_publ_flag
O9 Cu1 N2 85.6(1) . . . ?
O9 Cu1 N4 90.5(1) . . . ?
O9 Cu1 N6 88.5(1) . . . ?
O9 Cu1 N8 175.3(1) . . . ?
N2 Cu1 N4 105.5(1) . . . ?
N2 Cu1 N6 145.8(1) . . . ?
N2 Cu1 N8 90.4(1) . . . ?
N4 Cu1 N6 108.2(1) . . . ?
N4 Cu1 N8 93.1(1) . . . ?
N6 Cu1 N8 93.4(1) . . . ?
O5 Cl1 O6 126.0(4) . . . ?
O5 Cl1 O7 99.1(5) . . . ?
O5 Cl1 O8 103.3(4) . . . ?
O6 Cl1 O7 104.5(4) . . . ?
O6 Cl1 O8 111.4(4) . . . ?
O7 Cl1 O8 111.9(5) . . . ?
O1 Cl2 O2 106.2(3) . . . ?
O1 Cl2 O3 110.0(2) . . . ?
O1 Cl2 O4 114.9(3) . . . ?
O2 Cl2 O3 107.0(3) . . . ?
O2 Cl2 O4 110.9(2) . . . ?
O3 Cl2 O4 107.6(3) . . . ?
C93 O11 C94 114.3(6) . . . ?
C2 O12 C43 114.7(3) . . . ?
C9 O13 C44 118.7(2) . . . ?
C16 O14 C49 113.8(2) . . . ?
C23 O15 C50 117.8(2) . . . ?
C30 O16 C55 117.4(3) . . . ?
C37 O17 C56 116.4(2) . . . ?
Cu1 N2 C45 128.6(2) . . . ?
Cu1 N2 C46 122.7(2) . . . ?
C45 N2 C46 106.8(3) . . . ?
C45 N3 C47 108.3(3) . . . ?
C45 N3 C48 126.1(3) . . . ?
C47 N3 C48 125.1(3) . . . ?
Cu1 N4 C51 132.8(2) . . . ?
Cu1 N4 C52 122.1(3) . . . ?
C51 N4 C52 104.4(3) . . . ?
C51 N5 C53 107.2(3) . . . ?
C51 N5 C54 127.3(3) . . . ?
C53 N5 C54 125.4(3) . . . ?
Cu1 N6 C57 132.7(2) . . . ?
Cu1 N6 C58 121.0(2) . . . ?
C57 N6 C58 106.2(3) . . . ?
C57 N7 C59 107.4(3) . . . ?
C57 N7 C60 127.0(3) . . . ?
C59 N7 C60 125.5(3) . . . ?
C2 C1 C6 118.0(3) . . . ?
C2 C1 C42 118.2(3) . . . ?
C6 C1 C42 123.8(3) . . . ?
O12 C2 C1 118.1(3) . . . ?
O12 C2 C3 119.8(3) . . . ?
C1 C2 C3 121.8(3) . . . ?
C2 C3 C4 118.2(3) . . . ?
C2 C3 C7 121.3(3) . . . ?
C4 C3 C7 120.5(3) . . . ?
C3 C4 C5 122.2(3) . . . ?
C4 C5 C6 117.5(3) . . . ?
C4 C5 C61 122.1(3) . . . ?
C6 C5 C61 120.4(3) . . . ?
C1 C6 C5 122.2(3) . . . ?
C3 C7 C8 113.5(3) . . . ?
C7 C8 C9 121.4(3) . . . ?
C7 C8 C13 120.2(3) . . . ?
C9 C8 C13 118.3(3) . . . ?
O13 C9 C8 121.6(3) . . . ?
O13 C9 C10 117.5(3) . . . ?
C8 C9 C10 120.7(3) . . . ?
C9 C10 C11 118.6(3) . . . ?
C9 C10 C14 120.3(3) . . . ?
C11 C10 C14 121.1(3) . . . ?
C10 C11 C12 122.8(3) . . . ?
C11 C12 C13 116.2(3) . . . ?
C11 C12 C68 120.4(3) . . . ?
C13 C12 C68 123.3(3) . . . ?
C8 C13 C12 123.2(3) . . . ?
C10 C14 C15 116.0(3) . . . ?
C14 C15 C16 118.2(3) . . . ?
C14 C15 C20 123.4(3) . . . ?
C16 C15 C20 118.3(3) . . . ?
O14 C16 C15 119.1(3) . . . ?
O14 C16 C17 119.8(3) . . . ?
C15 C16 C17 121.0(3) . . . ?
C16 C17 C18 118.5(3) . . . ?
C16 C17 C21 119.5(3) . . . ?
C18 C17 C21 121.9(3) . . . ?
C17 C18 C19 122.6(3) . . . ?
C18 C19 C20 116.9(3) . . . ?
C18 C19 C72 123.1(3) . . . ?
C20 C19 C72 119.9(3) . . . ?
C15 C20 C19 122.8(3) . . . ?
C17 C21 C22 114.7(3) . . . ?
C21 C22 C23 122.5(3) . . . ?
C21 C22 C27 120.0(3) . . . ?
C23 C22 C27 117.5(3) . . . ?
O15 C23 C22 120.4(3) . . . ?
O15 C23 C24 118.5(3) . . . ?
C22 C23 C24 121.1(3) . . . ?
C23 C24 C25 118.5(3) . . . ?
C23 C24 C28 121.5(3) . . . ?
C25 C24 C28 120.0(3) . . . ?
C24 C25 C26 122.5(3) . . . ?
C25 C26 C27 117.1(3) . . . ?
C25 C26 C76 120.2(3) . . . ?
C27 C26 C76 122.8(3) . . . ?
C22 C27 C26 123.3(3) . . . ?
C24 C28 C29 116.3(3) . . . ?
C28 C29 C30 118.8(3) . . . ?
C28 C29 C34 123.3(3) . . . ?
C30 C29 C34 117.9(3) . . . ?
O16 C30 C29 119.4(3) . . . ?
O16 C30 C31 119.2(3) . . . ?
C29 C30 C31 121.2(3) . . . ?
C30 C31 C32 118.3(3) . . . ?
C30 C31 C35 120.8(3) . . . ?
C32 C31 C35 120.9(3) . . . ?
C31 C32 C33 122.6(3) . . . ?
C32 C33 C34 116.7(3) . . . ?
C32 C33 C80 123.5(3) . . . ?
C34 C33 C80 119.8(3) . . . ?
C29 C34 C33 123.4(3) . . . ?
C31 C35 C36 115.3(3) . . . ?
C35 C36 C37 121.2(3) . . . ?
C35 C36 C41 120.6(3) . . . ?
C37 C36 C41 118.2(3) . . . ?
O17 C37 C36 119.2(3) . . . ?
O17 C37 C38 119.8(3) . . . ?
C36 C37 C38 120.9(3) . . . ?
C37 C38 C39 118.4(3) . . . ?
C37 C38 C42 121.9(3) . . . ?
C39 C38 C42 119.7(3) . . . ?
C38 C39 C40 123.4(3) . . . ?
C39 C40 C41 116.4(3) . . . ?
C39 C40 C84 119.7(3) . . . ?
C41 C40 C84 123.9(3) . . . ?
C36 C41 C40 122.8(3) . . . ?
C1 C42 C38 115.2(3) . . . ?
O13 C44 C45 110.9(3) . . . ?
N2 C45 N3 109.3(3) . . . ?
N2 C45 C44 126.1(3) . . . ?
N3 C45 C44 124.6(3) . . . ?
N2 C46 C47 109.0(3) . . . ?
N3 C47 C46 106.5(3) . . . ?
O15 C50 C51 111.7(3) . . . ?
N4 C51 N5 110.5(3) . . . ?
N4 C51 C50 125.8(3) . . . ?
N5 C51 C50 123.8(3) . . . ?
N4 C52 C53 110.5(3) . . . ?
N5 C53 C52 107.3(3) . . . ?
O17 C56 C57 111.8(3) . . . ?
N6 C57 N7 110.2(3) . . . ?
N6 C57 C56 125.4(3) . . . ?
N7 C57 C56 124.0(3) . . . ?
N6 C58 C59 108.9(3) . . . ?
N7 C59 C58 107.2(3) . . . ?
C5 C61 C62 109.6(3) . . . ?
C5 C61 C63 111.0(6) . . . ?
C5 C61 C64 108.9(3) . . . ?
C5 C61 C65 109.2(6) . . . ?
C5 C61 C66 109.9(3) . . . ?
C5 C61 C67 113.3(6) . . . ?
C62 C61 C64 114.1(5) . . . ?
C62 C61 C66 106.1(4) . . . ?
C63 C61 C65 101.1(9) . . . ?
C63 C61 C67 108.9(8) . . . ?
C64 C61 C66 108.2(4) . . . ?
C65 C61 C67 112.7(9) . . . ?
C63 C62 C67 122.6(9) . . . ?
C62 C63 C64 104.8(10) . . . ?
C64 C65 C66 117.9(12) . . . ?
C65 C66 C67 110.5(10) . . . ?
C62 C67 C66 129.7(12) . . . ?
C12 C68 C69 108.1(3) . . . ?
C12 C68 C70 111.9(3) . . . ?
C12 C68 C71 114.0(3) . . . ?
C69 C68 C70 104.7(4) . . . ?
C69 C68 C71 104.8(4) . . . ?
C70 C68 C71 112.6(4) . . . ?
C19 C72 C73 113.4(3) . . . ?
C19 C72 C74 109.5(3) . . . ?
C19 C72 C75 108.8(3) . . . ?
C73 C72 C74 108.2(3) . . . ?
C73 C72 C75 107.8(3) . . . ?
C74 C72 C75 109.2(3) . . . ?
C26 C76 C77 112.9(4) . . . ?
C26 C76 C78 109.3(4) . . . ?
C26 C76 C79 109.6(3) . . . ?
C77 C76 C78 106.1(4) . . . ?
C77 C76 C79 106.8(4) . . . ?
C78 C76 C79 112.1(4) . . . ?
C33 C80 C81 112.1(3) . . . ?
C33 C80 C82 109.3(3) . . . ?
C33 C80 C83 109.2(3) . . . ?
C81 C80 C82 108.8(3) . . . ?
C81 C80 C83 108.2(3) . . . ?
C82 C80 C83 109.3(3) . . . ?
O11 C93 C92 110.6(7) . . . ?
O11 C94 C95 118.7(8) . . . ?
C40 C84 C85 108.8(3) . . . ?
C40 C84 C87 110.4(3) . . . ?
C40 C84 C86 111.5(3) . . . ?
C85 C84 C87 109.7(3) . . . ?
C85 C84 C86 108.5(3) . . . ?
C87 C84 C86 107.8(3) . . . ?

loop_
_geom_bond_atom_site_label_1
_geom_bond_atom_site_label_2
_geom_bond_distance
_geom_bond_site_symmetry_1
_geom_bond_site_symmetry_2
_geom_bond_publ_flag
Cu1 O9 2.015(2) . . ?
Cu1 N2 2.008(3) . . ?
Cu1 N4 2.189(3) . . ?
Cu1 N6 2.030(3) . . ?
Cu1 N8 1.992(3) . . ?
Cl1 O5 1.285(5) . . ?
Cl1 O6 1.317(6) . . ?
Cl1 O7 1.386(8) . . ?
Cl1 O8 1.379(7) . . ?
Cl2 O1 1.417(4) . . ?
Cl2 O2 1.434(4) . . ?
Cl2 O3 1.416(4) . . ?
Cl2 O4 1.430(3) . . ?
O11 C93 1.44(1) . . ?
O11 C94 1.42(1) . . ?
O12 C2 1.398(4) . . ?
O12 C43 1.431(4) . . ?
O13 C9 1.392(4) . . ?
O13 C44 1.465(3) . . ?
O14 C16 1.384(3) . . ?
O14 C49 1.429(4) . . ?
O15 C23 1.394(3) . . ?
O15 C50 1.449(4) . . ?
O16 C30 1.388(3) . . ?
O16 C55 1.431(4) . . ?
O17 C37 1.397(4) . . ?
O17 C56 1.446(3) . . ?
N1 C88 1.17(2) . . ?
N2 C45 1.330(4) . . ?
N2 C46 1.385(4) . . ?
N3 C45 1.361(4) . . ?
N3 C47 1.367(4) . . ?
N3 C48 1.472(5) . . ?
N4 C51 1.339(4) . . ?
N4 C52 1.399(4) . . ?
N5 C51 1.359(4) . . ?
N5 C53 1.370(5) . . ?
N5 C54 1.460(5) . . ?
N6 C57 1.327(4) . . ?
N6 C58 1.387(4) . . ?
N7 C57 1.359(4) . . ?
N7 C59 1.365(4) . . ?
N7 C60 1.477(4) . . ?
N8 C90 1.128(4) . . ?
C1 C2 1.390(4) . . ?
C1 C6 1.399(4) . . ?
C1 C42 1.513(4) . . ?
C2 C3 1.387(4) . . ?
C3 C4 1.403(4) . . ?
C3 C7 1.523(4) . . ?
C4 C5 1.385(5) . . ?
C5 C6 1.399(4) . . ?
C5 C61 1.529(4) . . ?
C7 C8 1.514(4) . . ?
C8 C9 1.384(4) . . ?
C8 C13 1.399(4) . . ?
C9 C10 1.407(4) . . ?
C10 C11 1.398(4) . . ?
C10 C14 1.506(4) . . ?
C11 C12 1.389(4) . . ?
C12 C13 1.402(4) . . ?
C12 C68 1.539(5) . . ?
C14 C15 1.507(4) . . ?
C15 C16 1.405(4) . . ?
C15 C20 1.387(4) . . ?
C16 C17 1.398(4) . . ?
C17 C18 1.389(4) . . ?
C17 C21 1.516(4) . . ?
C18 C19 1.402(4) . . ?
C19 C20 1.399(4) . . ?
C19 C72 1.528(4) . . ?
C21 C22 1.503(4) . . ?
C22 C23 1.410(4) . . ?
C22 C27 1.388(4) . . ?
C23 C24 1.390(4) . . ?
C24 C25 1.397(4) . . ?
C24 C28 1.503(4) . . ?
C25 C26 1.384(5) . . ?
C26 C27 1.392(5) . . ?
C26 C76 1.537(5) . . ?
C28 C29 1.515(4) . . ?
C29 C30 1.404(4) . . ?
C29 C34 1.390(4) . . ?
C30 C31 1.396(4) . . ?
C31 C32 1.403(4) . . ?
C31 C35 1.516(4) . . ?
C32 C33 1.393(4) . . ?
C33 C34 1.397(4) . . ?
C33 C80 1.536(4) . . ?
C35 C36 1.507(4) . . ?
C36 C37 1.402(4) . . ?
C36 C41 1.398(4) . . ?
C37 C38 1.389(4) . . ?
C38 C39 1.388(4) . . ?
C38 C42 1.524(4) . . ?
C39 C40 1.392(4) . . ?
C40 C41 1.390(4) . . ?
C40 C84 1.537(4) . . ?
C44 C45 1.478(4) . . ?
C46 C47 1.356(5) . . ?
C50 C51 1.487(4) . . ?
C52 C53 1.319(6) . . ?
C56 C57 1.487(4) . . ?
C58 C59 1.349(5) . . ?
C61 C62 1.500(6) . . ?
C61 C63 1.73(2) . . ?
C61 C64 1.510(8) . . ?
C61 C65 1.59(2) . . ?
C61 C66 1.601(7) . . ?
C61 C67 1.47(2) . . ?
C62 C63 1.54(2) . . ?
C62 C67 1.44(2) . . ?
C63 C64 1.65(2) . . ?
C64 C65 1.14(2) . . ?
C65 C66 1.78(2) . . ?
C66 C67 1.30(2) . . ?
C68 C69 1.555(6) . . ?
C68 C70 1.491(6) . . ?
C68 C71 1.492(6) . . ?
C72 C73 1.519(5) . . ?
C72 C74 1.516(6) . . ?
C72 C75 1.527(6) . . ?
C76 C77 1.529(6) . . ?
C76 C78 1.525(6) . . ?
C76 C79 1.507(7) . . ?
C80 C81 1.514(5) . . ?
C80 C82 1.531(5) . . ?
C80 C83 1.537(5) . . ?
C88 C89 1.41(2) . . ?
C90 C91 1.462(5) . . ?
C92 C93 1.47(2) . . ?
C94 C95 1.43(2) . . ?
C85 C84 1.541(5) . . ?
C84 C87 1.520(5) . . ?
C84 C86 1.537(5) . . ?
